data_7246657
loop_
_publ_author_name
'Lu, Jun-Jun'
'Lin, Hong-Yan'
'Liu, Qian-Qian'
'Liu, Xiao-Dong'
'Wang, Xiu-Li'

_publ_section_title
;
 New pyrimidine-amide-tetrazole ligand derived polyoxometalate-based
 copper complexes as catalysts for sulfide-sulfoxide transformation and
 electrochemical sensors
;
_journal_issue 20
_journal_name_full CrystEngComm
_journal_page_first 3025
_journal_page_last 3032
_journal_paper_doi 10.1039/D3CE00269A
_journal_volume 25
_journal_year 2023
_chemical_formula_moiety 'C12 H18 Cr Cu4 Mo6 N14 O30, 2(H2 O)'
_chemical_formula_sum 'C12 H22 Cr Cu4 Mo6 N14 O32'
_chemical_formula_weight 1756.23
_space_group_crystal_system triclinic
_space_group_IT_number 2
_space_group_name_Hall '-P 1'
_space_group_name_H-M_alt 'P -1'
_atom_sites_solution_hydrogens mixed
_atom_sites_solution_primary dual
_audit_creation_date 2023-02-05
_audit_creation_method
;
Olex2 1.3-alpha
(compiled 2020.11.12 svn.r5f609507 for OlexSys, GUI svn.r6408)
;
_audit_update_record
;
2023-02-06 deposited with the CCDC.	2023-04-18 downloaded from the CCDC.
;
_cell_angle_alpha 87.805(2)
_cell_angle_beta 78.1090(10)
_cell_angle_gamma 73.8390(10)
_cell_formula_units_Z 2
_cell_length_a 10.8674(7)
_cell_length_b 13.4431(8)
_cell_length_c 17.3938(11)
_cell_measurement_reflns_used 1837
_cell_measurement_temperature 296.15
_cell_measurement_theta_max 25.87
_cell_measurement_theta_min 2.29
_cell_volume 2387.8(3)
_computing_cell_refinement 'SAINT v8.34A (Bruker, 2013)'
_computing_data_collection 'APEX3 Ver. 2016.5-0 (Bruker-AXS, 2016)'
_computing_data_reduction 'SAINT v8.34A (Bruker, 2013)'
_computing_molecular_graphics 'Olex2 1.3-alpha (Dolomanov et al., 2009)'
_computing_publication_material 'Olex2 1.3-alpha (Dolomanov et al., 2009)'
_computing_structure_refinement 'SHELXL 2018/3 (Sheldrick, 2015)'
_computing_structure_solution 'SHELXT 2018/2 (Sheldrick, 2018)'
_diffrn_ambient_temperature 296.15
_diffrn_detector 'charge-coupled device (CCD) area detector'
_diffrn_detector_area_resol_mean 7.9
_diffrn_detector_type 'Bruker APEX II'
_diffrn_measured_fraction_theta_full 1.000
_diffrn_measured_fraction_theta_max 0.998
_diffrn_measurement_device 'three-circle diffractometer'
_diffrn_measurement_device_type 'Bruker APEX-II CCD'
_diffrn_measurement_method '\f and \w scans'
_diffrn_radiation_collimation 'focusing mirrors'
_diffrn_radiation_detector 'Bruker APEX II'
_diffrn_radiation_monochromator 'mirror optics'
_diffrn_radiation_probe x-ray
_diffrn_radiation_type 'Mo K\a'
_diffrn_radiation_wavelength 0.71073
_diffrn_radiation_xray_symbol K-L~3~
_diffrn_reflns_av_R_equivalents 0.0454
_diffrn_reflns_av_unetI/netI 0.1000
_diffrn_reflns_Laue_measured_fraction_full 1.000
_diffrn_reflns_Laue_measured_fraction_max 0.998
_diffrn_reflns_limit_h_max 13
_diffrn_reflns_limit_h_min -13
_diffrn_reflns_limit_k_max 16
_diffrn_reflns_limit_k_min -11
_diffrn_reflns_limit_l_max 19
_diffrn_reflns_limit_l_min -21
_diffrn_reflns_number 15660
_diffrn_reflns_point_group_measured_fraction_full 1.000
_diffrn_reflns_point_group_measured_fraction_max 0.998
_diffrn_reflns_theta_full 25.242
_diffrn_reflns_theta_max 26.496
_diffrn_reflns_theta_min 1.197
_diffrn_source 'microfocus sealed X-ray tube'
_diffrn_source_current 30.0
_diffrn_source_power 1.2
_diffrn_source_type 'Incoatec I\ms'
_diffrn_source_voltage 40.0
_diffrn_standards_number 0
_exptl_absorpt_coefficient_mu 3.582
_exptl_absorpt_correction_T_max 0.87
_exptl_absorpt_correction_T_min 0.86
_exptl_absorpt_correction_type none
_exptl_absorpt_process_details
;
SADABS-2016/2 (Krause et al., 2015) was used for absorption correction.
;
_exptl_crystal_colour blue
_exptl_crystal_colour_primary blue
_exptl_crystal_density_diffrn 2.443
_exptl_crystal_density_method 'not measured'
_exptl_crystal_description block
_exptl_crystal_F_000 1680
_exptl_crystal_size_max 0.24
_exptl_crystal_size_mid 0.22
_exptl_crystal_size_min 0.2
_refine_diff_density_max 1.242
_refine_diff_density_min -0.898
_refine_diff_density_rms 0.188
_refine_ls_extinction_method none
_refine_ls_goodness_of_fit_ref 1.015
_refine_ls_hydrogen_treatment constr
_refine_ls_matrix_type full
_refine_ls_number_parameters 633
_refine_ls_number_reflns 9881
_refine_ls_number_restraints 60
_refine_ls_restrained_S_all 1.019
_refine_ls_R_factor_all 0.0984
_refine_ls_R_factor_gt 0.0516
_refine_ls_shift/su_max 0.001
_refine_ls_shift/su_mean 0.000
_refine_ls_structure_factor_coef Fsqd
_refine_ls_weighting_details 'w=1/[\s^2^(Fo^2^)+(0.0270P)^2^] where P=(Fo^2^+2Fc^2^)/3'
_refine_ls_weighting_scheme calc
_refine_ls_wR_factor_gt 0.0874
_refine_ls_wR_factor_ref 0.0997
_reflns_Friedel_coverage 0.000
_reflns_number_gt 5985
_reflns_number_total 9881
_reflns_threshold_expression 'I > 2\s(I)'
_cod_data_source_file d3ce00269a2.cif
_cod_data_source_block 2
_cod_depositor_comments 'Adding full bibliography for 7246657--7246658.cif.'
_cod_database_code 7246657
_shelx_shelxl_version_number 2018/3
_shelx_space_group_comment
;
The symmetry employed for this shelxl refinement is uniquely defined
by the following loop, which should always be used as a source of
symmetry information in preference to the above space-group names.
They are only intended as comments.
;
_olex2_refinement_description
;
1. Fixed Uiso
 At 1.2 times of:
  All C(H) groups
 At 1.5 times of:
  All O(H) groups, All O(H,H) groups
2. Restrained distances
 H3WB-H5WA_$1
 2.4 with sigma of 0.02
 H4WA-H22
 2.2 with sigma of 0.02
 H5WA-H14
 2.2 with sigma of 0.02
 H5WB-H14
 2.2 with sigma of 0.02
 H4WB-H22
 2.2 with sigma of 0.02
 Cu3-H2WA \\sim Cu3-H2WB
 with sigma of 0.02
3. Uiso/Uaniso restraints and constraints
Uanis(C8) \\sim Ueq, Uanis(C9) \\sim Ueq: with sigma of 0.01 and sigma for
terminal atoms of 0.02
Uanis(N10) \\sim Ueq: with sigma of 0.02 and sigma for terminal atoms of 0.04
Uanis(N6) \\sim Ueq, Uanis(N10) \\sim Ueq: with sigma of 0.002 and sigma for
terminal atoms of 0.004
Uanis(C12) \\sim Ueq: with sigma of 0.002 and sigma for terminal atoms of 0.004
Uanis(O3) \\sim Ueq: with sigma of 0.002 and sigma for terminal atoms of 0.04
Uanis(N7) \\sim Ueq: with sigma of 0.002 and sigma for terminal atoms of 0.004
Uanis(C10) \\sim Ueq: with sigma of 0.002 and sigma for terminal atoms of 0.004
Uanis(O4) \\sim Ueq: with sigma of 0.002 and sigma for terminal atoms of 0.004
4.a Free rotating group:
 O2W(H2WA,H2WB), O5W(H5WA,H5WB), O4W(H4WA,H4WB)
4.b Rotating group:
 O1W(H1WA,H1WB), O3W(H3WA,H3WB)
4.c Ternary CH refined with riding coordinates:
 O27(H27), O16(H16), O22(H22), O26(H26), O14(H14), O25(H25)
4.d Aromatic/amide H refined with riding coordinates:
 C4(H4), C11(H11), C6(H6), C5(H5), C12(H12), C9(H9)
;
_smtbx_masks_void_probe_radius 1.2
_smtbx_masks_void_truncation_radius 1.2
_olex2_submission_special_instructions 'No special instructions were received'

loop_
_space_group_symop_operation_xyz
'x, y, z'
'-x, -y, -z'

loop_
_atom_site_label
_atom_site_type_symbol
_atom_site_fract_x
_atom_site_fract_y
_atom_site_fract_z
_atom_site_U_iso_or_equiv
_atom_site_adp_type
_atom_site_occupancy
_atom_site_site_symmetry_order
_atom_site_calc_flag
_atom_site_refinement_flags_posn
_atom_site_refinement_flags_adp
_atom_site_refinement_flags_occupancy
_atom_site_disorder_assembly
_atom_site_disorder_group
Mo01 Mo 0.80818(6) 0.19172(6) 0.13967(4) 0.01868(18) Uani 1 1 d . . . . .
Mo02 Mo 1.27333(7) 0.22716(6) 0.32653(4) 0.02006(18) Uani 1 1 d . . . . .
Mo03 Mo 1.19292(6) 0.00431(6) 0.32602(4) 0.01878(18) Uani 1 1 d . . . . .
Mo04 Mo 0.87997(7) 0.41680(5) 0.14891(4) 0.01839(18) Uani 1 1 d . . . . .
Mo05 Mo 1.10252(7) 0.43677(6) 0.24775(4) 0.02040(18) Uani 1 1 d . . . . .
Mo06 Mo 0.97019(6) -0.01495(5) 0.22526(4) 0.01731(17) Uani 1 1 d . . . . .
Cu3 Cu 0.88502(8) 0.78595(8) 0.38074(6) 0.0175(2) Uani 1 1 d D . . . .
Cu4 Cu 0.07317(8) 0.70624(9) 0.16264(6) 0.0216(3) Uani 1 1 d . . . . .
Cu2 Cu 0.44654(9) 0.69340(9) 0.37194(7) 0.0288(3) Uani 1 1 d . . . . .
Cu1 Cu 0.56460(9) 0.62740(9) 0.19892(6) 0.0265(3) Uani 1 1 d . . . . .
Cr Cr 1.03941(11) 0.20968(10) 0.23433(8) 0.0141(3) Uani 1 1 d . . . . .
O27 O 0.8576(4) 0.2848(4) 0.2315(3) 0.0156(12) Uani 1 1 d . . . . .
H27 H 0.795262 0.302018 0.281721 0.023 Uiso 1 1 calc R U . . .
O16 O 1.2212(4) 0.1331(4) 0.2388(3) 0.0184(13) Uani 1 1 d . . . . .
H16 H 1.283602 0.112842 0.188899 0.028 Uiso 1 1 calc R U . . .
O22 O 1.0200(4) 0.1197(4) 0.1534(3) 0.0161(12) Uani 1 1 d . . . . .
H22 H 1.088519 0.103339 0.105660 0.024 Uiso 1 1 calc DR U . . .
O26 O 0.9911(5) 0.1058(4) 0.3076(3) 0.0153(12) Uani 1 1 d . . . . .
H26 H 0.921470 0.129624 0.354035 0.023 Uiso 1 1 calc R U . . .
O21 O 0.8102(5) 0.0879(4) 0.2174(3) 0.0193(13) Uani 1 1 d . . . . .
O14 O 1.0583(4) 0.2984(4) 0.3162(3) 0.0170(13) Uani 1 1 d . . . . .
H14 H 0.991227 0.312017 0.364726 0.025 Uiso 1 1 calc DR U . . .
O25 O 1.0825(4) 0.3182(4) 0.1624(3) 0.0171(13) Uani 1 1 d . . . . .
H25 H 1.150812 0.297085 0.114946 0.026 Uiso 1 1 calc R U . . .
O10 O 1.2668(5) 0.3329(4) 0.2470(3) 0.0206(13) Uani 1 1 d . . . . .
O18 O 1.1492(5) -0.0504(4) 0.2365(3) 0.0209(14) Uani 1 1 d . . . . .
O5 O 0.8826(5) 0.3007(4) 0.0872(3) 0.0192(13) Uani 1 1 d . . . . .
O2 O 0.7151(5) 0.4798(4) 0.1679(3) 0.0242(14) Uani 1 1 d . . . . .
O2W O 0.9272(5) 0.8493(5) 0.4667(4) 0.0296(16) Uani 1 1 d G . . . .
H2WA H 0.877047 0.854853 0.511824 0.044 Uiso 1 1 d DG U . . .
H2WB H 0.942174 0.908055 0.459469 0.044 Uiso 1 1 d DG U . . .
O7 O 0.9207(5) 0.4682(4) 0.2400(3) 0.0227(14) Uani 1 1 d . . . . .
O13 O 1.1999(5) 0.1228(4) 0.3842(3) 0.0240(14) Uani 1 1 d . . . . .
O1W O 0.0259(5) 0.6795(5) 0.0643(3) 0.0275(15) Uani 1 1 d . . . . .
H1WA H 0.072155 0.702678 0.026148 0.041 Uiso 1 1 d R U . . .
H1WB H 0.047966 0.614425 0.055554 0.041 Uiso 1 1 d R U . . .
O4 O 0.6963(5) 0.8385(4) 0.4315(3) 0.0231(13) Uani 1 1 d . U . . .
O1 O 0.5357(5) 0.5776(4) 0.3033(3) 0.0225(14) Uani 1 1 d . . . . .
O17 O 1.1127(5) -0.0501(4) 0.4043(3) 0.0271(14) Uani 1 1 d . . . . .
O23 O 0.6478(5) 0.2600(4) 0.1640(3) 0.0264(14) Uani 1 1 d . . . . .
N13 N 0.8890(5) 0.7116(5) 0.2195(4) 0.0129(14) Uani 1 1 d . . . . .
O3 O 0.2435(5) 0.7103(4) 0.1008(3) 0.0295(15) Uani 1 1 d . U . . .
O8 O 1.1552(5) 0.5138(4) 0.1749(4) 0.0311(16) Uani 1 1 d . . . . .
O6 O 0.9504(5) 0.4841(4) 0.0776(3) 0.0296(15) Uani 1 1 d . . . . .
N3 N 0.3725(6) 0.6806(5) 0.1944(4) 0.0204(16) Uani 1 1 d . . . . .
O19 O 0.9040(5) -0.0757(4) 0.3050(3) 0.0246(14) Uani 1 1 d . . . . .
N9 N 0.0794(6) 0.7305(5) 0.3328(4) 0.0170(15) Uani 1 1 d . . . . .
O12 O 1.4341(5) 0.1628(5) 0.2992(4) 0.0366(17) Uani 1 1 d . . . . .
O15 O 1.3530(5) -0.0662(4) 0.3115(4) 0.0303(16) Uani 1 1 d . . . . .
O11 O 1.2612(6) 0.3005(5) 0.4071(4) 0.0359(16) Uani 1 1 d . . . . .
N8 N 0.1416(5) 0.7147(5) 0.2570(4) 0.0134(15) Uani 1 1 d . . . . .
O20 O 0.9934(5) -0.0959(4) 0.1469(4) 0.0292(15) Uani 1 1 d . . . . .
N1 N 0.6990(5) 0.6928(5) 0.2286(4) 0.0177(16) Uani 1 1 d . . . . .
N5 N 0.3839(6) 0.7945(5) 0.4617(4) 0.0205(16) Uani 1 1 d . . . . .
N7 N 0.8303(6) 0.7334(5) 0.2952(4) 0.0187(16) Uani 1 1 d . U . . .
O9 O 1.0824(5) 0.5018(4) 0.3332(4) 0.0321(16) Uani 1 1 d . . . . .
N12 N 0.8138(6) 0.6861(5) 0.1797(4) 0.0192(16) Uani 1 1 d . . . . .
O24 O 0.8260(5) 0.1224(5) 0.0568(3) 0.0336(16) Uani 1 1 d . . . . .
N6 N 0.6074(6) 0.7419(5) 0.3630(4) 0.0189(15) Uani 1 1 d . U . . .
N2 N 0.5830(6) 0.6635(5) 0.0867(4) 0.0218(17) Uani 1 1 d . . . . .
N10 N 0.1641(6) 0.7211(5) 0.3779(4) 0.0161(15) Uani 1 1 d . U . . .
N4 N 0.2831(6) 0.7023(5) 0.3330(4) 0.0195(16) Uani 1 1 d . . . . .
N14 N 0.6977(6) 0.6859(6) -0.0409(4) 0.035(2) Uani 1 1 d . . . . .
N11 N 0.2419(6) 0.8706(6) 0.5787(4) 0.031(2) Uani 1 1 d . . . . .
C3 C 0.4781(7) 0.8320(6) 0.4791(5) 0.023(2) Uani 1 1 d . . . . .
C7 C 0.2678(7) 0.6970(6) 0.2595(5) 0.0154(18) Uani 1 1 d . . . . .
C2 C 0.6079(7) 0.8020(6) 0.4204(5) 0.0182(19) Uani 1 1 d . . . . .
C8 C 0.3501(8) 0.6915(7) 0.1240(5) 0.028(2) Uani 1 1 d . U . . .
O3W O 0.8913(7) 0.6315(5) 0.4483(4) 0.066(2) Uani 1 1 d . . . . .
H3WA H 0.823932 0.640402 0.487396 0.099 Uiso 1 1 d R U . . .
H3WB H 0.958026 0.614436 0.471558 0.099 Uiso 1 1 d DR U . . .
C1 C 0.7108(7) 0.7224(6) 0.2989(5) 0.0190(19) Uani 1 1 d . . . . .
C4 C 0.4568(8) 0.8882(7) 0.5466(5) 0.025(2) Uani 1 1 d . . . . .
H4 H 0.521564 0.913669 0.559335 0.030 Uiso 1 1 calc R U . . .
C11 C 0.6901(8) 0.6643(7) 0.0337(5) 0.028(2) Uani 1 1 d . . . . .
H11 H 0.768219 0.647632 0.051512 0.034 Uiso 1 1 calc R U . . .
C10 C 0.4709(8) 0.6849(7) 0.0618(6) 0.031(2) Uani 1 1 d . U . . .
C6 C 0.2682(7) 0.8157(7) 0.5123(5) 0.028(2) Uani 1 1 d . . . . .
H6 H 0.202605 0.790651 0.500271 0.034 Uiso 1 1 calc R U . . .
C5 C 0.3359(8) 0.9055(7) 0.5946(6) 0.034(2) Uani 1 1 d . . . . .
H5 H 0.319229 0.943770 0.640903 0.041 Uiso 1 1 calc R U . . .
C12 C 0.5828(10) 0.7086(8) -0.0653(7) 0.059(3) Uani 1 1 d . U . . .
H12 H 0.581757 0.726240 -0.117452 0.071 Uiso 1 1 calc R U . . .
C9 C 0.4670(10) 0.7064(10) -0.0152(7) 0.072(4) Uani 1 1 d . U . . .
H9 H 0.389306 0.719022 -0.033290 0.087 Uiso 1 1 calc R U . . .
O5W O 0.9024(7) 0.3666(7) 0.4559(5) 0.078(3) Uani 1 1 d G . . . .
H5WA H 0.873237 0.431984 0.452978 0.116 Uiso 1 1 d DG U . . .
H5WB H 0.824233 0.362332 0.463147 0.116 Uiso 1 1 d DG U . . .
O4W O 1.1448(8) 0.0927(7) -0.0017(5) 0.087(3) Uani 1 1 d G . . . .
H4WA H 1.227207 0.067345 -0.007709 0.131 Uiso 1 1 d DG U . . .
H4WB H 1.117718 0.043429 -0.014518 0.131 Uiso 1 1 d DG U . . .

loop_
_atom_site_aniso_label
_atom_site_aniso_U_11
_atom_site_aniso_U_22
_atom_site_aniso_U_33
_atom_site_aniso_U_23
_atom_site_aniso_U_13
_atom_site_aniso_U_12
Mo01 0.0186(4) 0.0217(4) 0.0155(4) 0.0015(3) -0.0054(3) -0.0040(3)
Mo02 0.0204(4) 0.0264(4) 0.0156(4) 0.0019(3) -0.0042(3) -0.0099(3)
Mo03 0.0172(4) 0.0204(4) 0.0185(5) 0.0047(3) -0.0037(3) -0.0054(3)
Mo04 0.0209(4) 0.0175(4) 0.0128(4) 0.0014(3) 0.0007(3) -0.0022(3)
Mo05 0.0255(4) 0.0187(4) 0.0167(5) -0.0003(3) -0.0001(3) -0.0086(3)
Mo06 0.0187(4) 0.0175(4) 0.0158(4) 0.0016(3) -0.0023(3) -0.0061(3)
Cu3 0.0104(5) 0.0285(6) 0.0135(6) -0.0038(4) 0.0008(4) -0.0072(4)
Cu4 0.0104(5) 0.0464(7) 0.0100(6) 0.0008(5) 0.0001(4) -0.0125(5)
Cu2 0.0126(5) 0.0532(8) 0.0212(7) -0.0155(6) 0.0030(4) -0.0128(5)
Cu1 0.0121(5) 0.0513(8) 0.0135(6) 0.0043(5) -0.0005(4) -0.0064(5)
Cr 0.0141(6) 0.0170(7) 0.0102(7) 0.0004(5) -0.0006(5) -0.0038(5)
O27 0.013(3) 0.019(3) 0.012(3) 0.001(2) -0.001(2) -0.001(2)
O16 0.015(3) 0.023(3) 0.015(3) 0.000(3) 0.001(2) -0.005(2)
O22 0.013(3) 0.023(3) 0.009(3) -0.003(2) 0.005(2) -0.005(2)
O26 0.021(3) 0.014(3) 0.011(3) 0.001(2) -0.001(2) -0.007(2)
O21 0.015(3) 0.021(3) 0.023(4) 0.005(3) -0.004(2) -0.007(2)
O14 0.017(3) 0.025(3) 0.011(3) -0.003(2) -0.002(2) -0.011(3)
O25 0.009(3) 0.019(3) 0.020(3) -0.002(3) 0.004(2) -0.002(2)
O10 0.021(3) 0.024(3) 0.017(3) 0.004(3) -0.005(2) -0.006(3)
O18 0.018(3) 0.019(3) 0.022(4) -0.005(3) 0.001(2) -0.003(3)
O5 0.021(3) 0.025(3) 0.010(3) 0.008(2) -0.002(2) -0.007(3)
O2 0.019(3) 0.024(3) 0.023(4) 0.004(3) -0.002(3) 0.003(3)
O2W 0.027(3) 0.041(4) 0.026(4) -0.011(3) 0.006(3) -0.025(3)
O7 0.025(3) 0.022(3) 0.017(4) 0.002(3) -0.002(3) -0.004(3)
O13 0.024(3) 0.031(4) 0.015(4) -0.002(3) 0.000(3) -0.007(3)
O1W 0.026(3) 0.040(4) 0.017(4) -0.005(3) 0.007(3) -0.018(3)
O4 0.0182(19) 0.026(2) 0.025(2) -0.0034(16) -0.0019(16) -0.0081(16)
O1 0.021(3) 0.022(3) 0.018(4) 0.001(3) 0.005(2) -0.003(3)
O17 0.035(3) 0.038(4) 0.015(4) 0.011(3) -0.007(3) -0.020(3)
O23 0.020(3) 0.031(4) 0.027(4) 0.007(3) -0.005(3) -0.004(3)
N13 0.012(3) 0.017(4) 0.010(4) -0.002(3) -0.001(3) -0.005(3)
O3 0.023(2) 0.038(2) 0.026(2) 0.0041(17) -0.0045(16) -0.0070(16)
O8 0.033(3) 0.016(3) 0.041(4) 0.004(3) 0.003(3) -0.007(3)
O6 0.036(3) 0.022(3) 0.025(4) 0.009(3) 0.002(3) -0.006(3)
N3 0.010(3) 0.041(5) 0.009(4) 0.000(3) 0.002(3) -0.008(3)
O19 0.024(3) 0.024(3) 0.030(4) 0.005(3) -0.008(3) -0.012(3)
N9 0.013(3) 0.021(4) 0.016(4) -0.005(3) -0.003(3) -0.004(3)
O12 0.024(3) 0.045(4) 0.045(5) 0.011(3) -0.014(3) -0.013(3)
O15 0.021(3) 0.029(4) 0.036(4) 0.005(3) -0.001(3) -0.003(3)
O11 0.053(4) 0.039(4) 0.023(4) -0.002(3) -0.006(3) -0.026(3)
N8 0.008(3) 0.019(4) 0.012(4) 0.000(3) -0.004(3) 0.000(3)
O20 0.027(3) 0.025(3) 0.033(4) -0.001(3) -0.006(3) -0.003(3)
N1 0.009(3) 0.031(4) 0.016(4) 0.000(3) -0.002(3) -0.010(3)
N5 0.015(3) 0.035(4) 0.011(4) -0.004(3) 0.000(3) -0.008(3)
N7 0.016(2) 0.022(2) 0.019(2) -0.0004(17) -0.0057(17) -0.0042(17)
O9 0.046(4) 0.025(3) 0.024(4) -0.004(3) -0.003(3) -0.009(3)
N12 0.011(3) 0.034(4) 0.016(4) -0.003(3) -0.001(3) -0.011(3)
O24 0.040(4) 0.041(4) 0.021(4) -0.003(3) -0.002(3) -0.015(3)
N6 0.016(2) 0.023(2) 0.017(2) -0.0028(17) -0.0018(17) -0.0063(17)
N2 0.009(3) 0.037(5) 0.019(4) 0.006(3) -0.002(3) -0.007(3)
N10 0.013(2) 0.019(2) 0.016(2) -0.0004(17) -0.0013(16) -0.0061(17)
N4 0.015(3) 0.034(4) 0.013(4) 0.002(3) -0.007(3) -0.008(3)
N14 0.016(4) 0.074(6) 0.011(5) 0.006(4) -0.004(3) -0.006(4)
N11 0.016(4) 0.047(5) 0.025(5) -0.016(4) 0.004(3) -0.001(4)
C3 0.014(4) 0.032(5) 0.021(5) -0.005(4) -0.007(4) -0.001(4)
C7 0.013(4) 0.022(5) 0.012(5) 0.005(4) -0.005(3) -0.006(4)
C2 0.012(4) 0.020(5) 0.023(5) -0.005(4) 0.000(3) -0.006(4)
C8 0.022(4) 0.049(5) 0.015(5) 0.001(4) -0.013(4) -0.008(4)
O3W 0.078(5) 0.057(5) 0.042(5) 0.002(4) 0.015(4) -0.004(5)
C1 0.016(4) 0.031(5) 0.010(5) -0.002(4) -0.004(3) -0.004(4)
C4 0.030(5) 0.035(5) 0.011(5) -0.012(4) -0.001(4) -0.010(4)
C11 0.020(4) 0.038(6) 0.022(6) -0.001(4) -0.001(4) -0.003(4)
C10 0.029(3) 0.035(3) 0.030(3) 0.0011(19) -0.0078(19) -0.0080(19)
C6 0.014(4) 0.041(6) 0.029(6) -0.006(5) -0.002(4) -0.008(4)
C5 0.023(5) 0.047(6) 0.027(6) -0.011(5) 0.011(4) -0.014(5)
C12 0.056(4) 0.063(4) 0.057(4) 0.003(2) -0.011(2) -0.016(2)
C9 0.027(5) 0.129(8) 0.058(7) 0.019(6) -0.006(5) -0.020(6)
O5W 0.066(5) 0.129(8) 0.029(5) 0.019(5) 0.006(4) -0.026(5)
O4W 0.066(5) 0.130(8) 0.062(7) -0.046(6) 0.013(5) -0.034(6)

loop_
_atom_type_symbol
_atom_type_description
_atom_type_scat_dispersion_real
_atom_type_scat_dispersion_imag
_atom_type_scat_source
C C 0.0033 0.0016 'International Tables Vol C Tables 4.2.6.8 and 6.1.1.4'
H H 0.0000 0.0000 'International Tables Vol C Tables 4.2.6.8 and 6.1.1.4'
Cr Cr 0.3209 0.6236 'International Tables Vol C Tables 4.2.6.8 and 6.1.1.4'
Cu Cu 0.3201 1.2651 'International Tables Vol C Tables 4.2.6.8 and 6.1.1.4'
Mo Mo -1.6832 0.6857 'International Tables Vol C Tables 4.2.6.8 and 6.1.1.4'
N N 0.0061 0.0033 'International Tables Vol C Tables 4.2.6.8 and 6.1.1.4'
O O 0.0106 0.0060 'International Tables Vol C Tables 4.2.6.8 and 6.1.1.4'

loop_
_geom_angle_atom_site_label_1
_geom_angle_atom_site_label_2
_geom_angle_atom_site_label_3
_geom_angle
_geom_angle_site_symmetry_1
_geom_angle_site_symmetry_3
_geom_angle_publ_flag
O22 Mo01 O27 70.06(17) . . ?
O21 Mo01 O27 85.3(2) . . ?
O21 Mo01 O22 71.25(19) . . ?
O21 Mo01 O5 149.0(2) . . ?
O5 Mo01 O27 70.3(2) . . ?
O5 Mo01 O22 82.37(19) . . ?
O23 Mo01 O27 90.5(2) . . ?
O23 Mo01 O22 158.6(2) . . ?
O23 Mo01 O21 99.3(2) . . ?
O23 Mo01 O5 99.7(2) . . ?
O24 Mo01 O27 159.9(2) . . ?
O24 Mo01 O22 94.1(2) . . ?
O24 Mo01 O21 101.6(3) . . ?
O24 Mo01 O5 96.0(3) . . ?
O24 Mo01 O23 106.8(3) . . ?
O16 Mo02 O14 70.29(17) . . ?
O10 Mo02 O16 85.8(2) . . ?
O10 Mo02 O14 71.26(19) . . ?
O10 Mo02 O13 149.8(2) . . ?
O13 Mo02 O16 72.0(2) . . ?
O13 Mo02 O14 81.9(2) . . ?
O12 Mo02 O16 91.0(2) . . ?
O12 Mo02 O14 158.7(3) . . ?
O12 Mo02 O10 98.0(3) . . ?
O12 Mo02 O13 102.5(3) . . ?
O12 Mo02 O11 105.7(3) . . ?
O11 Mo02 O16 161.3(2) . . ?
O11 Mo02 O14 94.4(2) . . ?
O11 Mo02 O10 99.7(3) . . ?
O11 Mo02 O13 95.8(3) . . ?
O16 Mo03 O26 70.28(17) . . ?
O18 Mo03 O16 81.8(2) . . ?
O18 Mo03 O26 70.95(19) . . ?
O18 Mo03 O13 149.4(2) . . ?
O13 Mo03 O16 71.3(2) . . ?
O13 Mo03 O26 86.1(2) . . ?
O17 Mo03 O16 155.6(2) . . ?
O17 Mo03 O26 88.3(2) . . ?
O17 Mo03 O18 102.9(2) . . ?
O17 Mo03 O13 96.2(2) . . ?
O15 Mo03 O16 97.1(2) . . ?
O15 Mo03 O26 163.7(2) . . ?
O15 Mo03 O18 97.6(2) . . ?
O15 Mo03 O13 100.0(2) . . ?
O15 Mo03 O17 105.9(3) . . ?
O27 Mo04 O25 70.82(17) . . ?
O5 Mo04 O27 71.8(2) . . ?
O5 Mo04 O25 83.84(19) . . ?
O5 Mo04 O7 148.7(2) . . ?
O2 Mo04 O27 94.2(2) . . ?
O2 Mo04 O25 162.5(2) . . ?
O2 Mo04 O5 100.4(2) . . ?
O2 Mo04 O7 97.3(2) . . ?
O7 Mo04 O27 81.3(2) . . ?
O7 Mo04 O25 72.1(2) . . ?
O6 Mo04 O27 159.2(2) . . ?
O6 Mo04 O25 89.8(2) . . ?
O6 Mo04 O5 99.3(2) . . ?
O6 Mo04 O2 106.0(3) . . ?
O6 Mo04 O7 100.3(3) . . ?
O14 Mo05 O25 70.50(18) . . ?
O10 Mo05 O14 71.99(19) . . ?
O10 Mo05 O25 81.15(19) . . ?
O7 Mo05 O14 83.1(2) . . ?
O7 Mo05 O25 71.64(19) . . ?
O7 Mo05 O10 148.0(2) . . ?
O8 Mo05 O14 163.2(2) . . ?
O8 Mo05 O25 94.5(2) . . ?
O8 Mo05 O10 98.9(2) . . ?
O8 Mo05 O7 99.6(3) . . ?
O9 Mo05 O14 90.3(2) . . ?
O9 Mo05 O25 159.0(2) . . ?
O9 Mo05 O10 101.3(3) . . ?
O9 Mo05 O7 98.5(2) . . ?
O9 Mo05 O8 105.6(3) . . ?
O22 Mo06 O26 70.47(18) . . ?
O21 Mo06 O22 71.14(19) . . ?
O21 Mo06 O26 83.4(2) . . ?
O18 Mo06 O22 84.6(2) . . ?
O18 Mo06 O26 71.89(19) . . ?
O18 Mo06 O21 150.1(2) . . ?
O19 Mo06 O22 157.2(2) . . ?
O19 Mo06 O26 89.8(2) . . ?
O19 Mo06 O21 96.1(2) . . ?
O19 Mo06 O18 100.3(2) . . ?
O20 Mo06 O22 96.2(2) . . ?
O20 Mo06 O26 163.0(2) . . ?
O20 Mo06 O21 102.6(2) . . ?
O20 Mo06 O18 97.0(2) . . ?
O20 Mo06 O19 105.1(3) . . ?
O2W Cu3 O4 88.4(2) . . ?
O2W Cu3 O19 90.1(2) . 1_565 ?
O2W Cu3 N9 90.1(2) . 1_655 ?
O2W Cu3 O3W 92.2(3) . . ?
O4 Cu3 O19 98.5(2) . 1_565 ?
O4 Cu3 N9 177.9(3) . 1_655 ?
O4 Cu3 O3W 88.7(2) . . ?
O19 Cu3 O3W 172.5(2) 1_565 . ?
N9 Cu3 O19 83.0(2) 1_655 1_565 ?
N9 Cu3 O3W 89.9(3) 1_655 . ?
N7 Cu3 O2W 175.0(3) . . ?
N7 Cu3 O4 87.8(2) . . ?
N7 Cu3 O19 87.3(2) . 1_565 ?
N7 Cu3 N9 93.8(2) . 1_655 ?
N7 Cu3 O3W 90.9(3) . . ?
O1W Cu4 N13 88.8(2) . 1_455 ?
O3 Cu4 O1W 87.8(2) . . ?
O3 Cu4 N13 174.6(3) . 1_455 ?
O3 Cu4 N8 87.8(2) . . ?
N8 Cu4 O1W 171.7(2) . . ?
N8 Cu4 N13 96.1(2) . 1_455 ?
O1 Cu2 N5 165.1(3) . . ?
O1 Cu2 N6 93.0(2) . . ?
O1 Cu2 N4 89.4(2) . . ?
N5 Cu2 N6 81.3(3) . . ?
N5 Cu2 N4 102.8(3) . . ?
N4 Cu2 N6 147.7(3) . . ?
O1 Cu1 O2 86.9(2) . . ?
O1 Cu1 N3 95.4(2) . . ?
O1 Cu1 N1 88.5(2) . . ?
O1 Cu1 N2 171.6(3) . . ?
N3 Cu1 O2 134.5(2) . . ?
N3 Cu1 N1 134.4(3) . . ?
N1 Cu1 O2 91.1(2) . . ?
N2 Cu1 O2 90.2(2) . . ?
N2 Cu1 N3 81.1(3) . . ?
N2 Cu1 N1 99.4(3) . . ?
O27 Cr O16 179.1(2) . . ?
O27 Cr O22 84.2(2) . . ?
O27 Cr O14 95.9(2) . . ?
O27 Cr O25 84.2(2) . . ?
O16 Cr O25 96.7(2) . . ?
O22 Cr O16 96.0(2) . . ?
O22 Cr O25 96.6(2) . . ?
O26 Cr O27 94.1(2) . . ?
O26 Cr O16 85.0(2) . . ?
O26 Cr O22 84.4(2) . . ?
O26 Cr O14 94.9(2) . . ?
O26 Cr O25 178.0(2) . . ?
O14 Cr O16 83.9(2) . . ?
O14 Cr O22 179.3(2) . . ?
O14 Cr O25 84.1(2) . . ?
Mo01 O27 H27 117.8 . . ?
Mo04 O27 Mo01 94.0(2) . . ?
Mo04 O27 H27 117.8 . . ?
Cr O27 Mo01 102.9(2) . . ?
Cr O27 Mo04 102.9(2) . . ?
Cr O27 H27 117.8 . . ?
Mo02 O16 Mo03 94.1(2) . . ?
Mo02 O16 H16 117.7 . . ?
Mo03 O16 H16 117.7 . . ?
Cr O16 Mo02 103.5(2) . . ?
Cr O16 Mo03 102.4(2) . . ?
Cr O16 H16 117.7 . . ?
Mo01 O22 H22 118.1 . . ?
Mo06 O22 Mo01 93.23(17) . . ?
Mo06 O22 H22 118.1 . . ?
Cr O22 Mo01 102.8(2) . . ?
Cr O22 Mo06 102.5(2) . . ?
Cr O22 H22 118.1 . . ?
Mo03 O26 H26 118.3 . . ?
Mo06 O26 Mo03 92.75(17) . . ?
Mo06 O26 H26 118.3 . . ?
Cr O26 Mo03 102.3(2) . . ?
Cr O26 Mo06 102.6(2) . . ?
Cr O26 H26 118.3 . . ?
Mo01 O21 Mo06 120.8(3) . . ?
Mo02 O14 H14 118.1 . . ?
Mo05 O14 Mo02 93.15(17) . . ?
Mo05 O14 H14 118.1 . . ?
Cr O14 Mo02 102.2(2) . . ?
Cr O14 Mo05 103.2(2) . . ?
Cr O14 H14 118.1 . . ?
Mo04 O25 Mo05 92.54(17) . . ?
Mo04 O25 H25 118.6 . . ?
Mo05 O25 H25 118.6 . . ?
Cr O25 Mo04 102.06(19) . . ?
Cr O25 Mo05 102.1(2) . . ?
Cr O25 H25 118.6 . . ?
Mo05 O10 Mo02 118.5(3) . . ?
Mo06 O18 Mo03 119.5(2) . . ?
Mo04 O5 Mo01 118.7(3) . . ?
Mo04 O2 Cu1 146.3(3) . . ?
Cu3 O2W H2WA 119.1 . . ?
Cu3 O2W H2WB 118.1 . . ?
H2WA O2W H2WB 104.5 . . ?
Mo04 O7 Mo05 118.1(3) . . ?
Mo03 O13 Mo02 118.4(3) . . ?
Cu4 O1W H1WA 109.3 . . ?
Cu4 O1W H1WB 109.1 . . ?
H1WA O1W H1WB 104.4 . . ?
C2 O4 Cu3 125.2(5) . . ?
Cu2 O1 Cu1 107.9(3) . . ?
N7 N13 Cu4 130.5(5) . 1_655 ?
N12 N13 Cu4 117.4(5) . 1_655 ?
N12 N13 N7 112.0(6) . . ?
C8 O3 Cu4 127.2(6) . . ?
C7 N3 Cu1 125.5(5) . . ?
C8 N3 Cu1 114.2(5) . . ?
C8 N3 C7 120.1(7) . . ?
Mo06 O19 Cu3 154.8(3) . 1_545 ?
N8 N9 Cu3 130.3(5) . 1_455 ?
N10 N9 Cu3 118.8(5) . 1_455 ?
N10 N9 N8 110.1(6) . . ?
N9 N8 Cu4 130.2(5) . . ?
C7 N8 Cu4 125.4(5) . . ?
C7 N8 N9 104.2(6) . . ?
N12 N1 Cu1 121.0(5) . . ?
N12 N1 C1 106.4(6) . . ?
C1 N1 Cu1 130.5(5) . . ?
C3 N5 Cu2 113.8(5) . . ?
C6 N5 Cu2 127.4(5) . . ?
C6 N5 C3 117.8(7) . . ?
N13 N7 Cu3 131.6(5) . . ?
C1 N7 Cu3 124.3(5) . . ?
C1 N7 N13 103.6(6) . . ?
N13 N12 N1 107.4(6) . . ?
C2 N6 Cu2 116.1(5) . . ?
C2 N6 C1 119.1(6) . . ?
C1 N6 Cu2 124.7(5) . . ?
C11 N2 Cu1 129.5(6) . . ?
C10 N2 Cu1 113.2(6) . . ?
C10 N2 C11 117.2(8) . . ?
N9 N10 N4 108.7(6) . . ?
N10 N4 Cu2 125.0(5) . . ?
N10 N4 C7 106.0(6) . . ?
C7 N4 Cu2 128.9(5) . . ?
C11 N14 C12 115.1(8) . . ?
C5 N11 C6 117.2(7) . . ?
N5 C3 C2 114.9(7) . . ?
N5 C3 C4 121.0(7) . . ?
C4 C3 C2 124.1(7) . . ?
N8 C7 N3 126.1(7) . . ?
N4 C7 N3 122.9(6) . . ?
N4 C7 N8 110.9(6) . . ?
O4 C2 N6 129.4(7) . . ?
O4 C2 C3 117.6(7) . . ?
N6 C2 C3 113.0(6) . . ?
O3 C8 N3 130.0(8) . . ?
O3 C8 C10 116.5(8) . . ?
N3 C8 C10 113.4(7) . . ?
Cu3 O3W H3WA 110.3 . . ?
Cu3 O3W H3WB 110.5 . . ?
H3WA O3W H3WB 103.2 . . ?
N1 C1 N6 122.0(6) . . ?
N7 C1 N1 110.5(7) . . ?
N7 C1 N6 127.5(7) . . ?
C3 C4 H4 121.5 . . ?
C3 C4 C5 116.9(8) . . ?
C5 C4 H4 121.5 . . ?
N2 C11 H11 116.4 . . ?
N14 C11 N2 127.2(8) . . ?
N14 C11 H11 116.4 . . ?
N2 C10 C8 116.0(8) . . ?
N2 C10 C9 121.0(9) . . ?
C9 C10 C8 122.8(8) . . ?
N5 C6 H6 118.2 . . ?
N11 C6 N5 123.7(8) . . ?
N11 C6 H6 118.2 . . ?
N11 C5 C4 123.3(8) . . ?
N11 C5 H5 118.3 . . ?
C4 C5 H5 118.3 . . ?
N14 C12 H12 119.0 . . ?
N14 C12 C9 122.1(11) . . ?
C9 C12 H12 119.0 . . ?
C10 C9 C12 117.5(10) . . ?
C10 C9 H9 121.3 . . ?
C12 C9 H9 121.3 . . ?
H5WA O5W H5WB 88.8 . . ?
H4WA O4W H4WB 104.5 . . ?

loop_
_geom_bond_atom_site_label_1
_geom_bond_atom_site_label_2
_geom_bond_distance
_geom_bond_site_symmetry_2
_geom_bond_publ_flag
Mo01 O27 2.299(5) . ?
Mo01 O22 2.294(5) . ?
Mo01 O21 1.905(5) . ?
Mo01 O5 1.972(5) . ?
Mo01 O23 1.701(5) . ?
Mo01 O24 1.695(6) . ?
Mo02 O16 2.270(5) . ?
Mo02 O14 2.307(5) . ?
Mo02 O10 1.942(6) . ?
Mo02 O13 1.948(6) . ?
Mo02 O12 1.695(5) . ?
Mo02 O11 1.706(6) . ?
Mo03 O16 2.301(5) . ?
Mo03 O26 2.316(5) . ?
Mo03 O18 1.943(5) . ?
Mo03 O13 1.947(5) . ?
Mo03 O17 1.714(5) . ?
Mo03 O15 1.706(5) . ?
Mo04 O27 2.274(5) . ?
Mo04 O25 2.285(5) . ?
Mo04 O5 1.917(5) . ?
Mo04 O2 1.723(5) . ?
Mo04 O7 1.931(6) . ?
Mo04 O6 1.689(6) . ?
Mo05 O14 2.281(5) . ?
Mo05 O25 2.303(5) . ?
Mo05 O10 1.934(5) . ?
Mo05 O7 1.934(5) . ?
Mo05 O8 1.714(6) . ?
Mo05 O9 1.697(6) . ?
Mo06 O22 2.285(5) . ?
Mo06 O26 2.292(5) . ?
Mo06 O21 1.923(5) . ?
Mo06 O18 1.920(5) . ?
Mo06 O19 1.714(6) . ?
Mo06 O20 1.711(6) . ?
Cu3 O2W 1.941(6) . ?
Cu3 O4 1.995(5) . ?
Cu3 O19 2.269(6) 1_565 ?
Cu3 N9 2.040(6) 1_655 ?
Cu3 N7 1.936(6) . ?
Cu3 O3W 2.337(7) . ?
Cu4 O1W 1.957(6) . ?
Cu4 N13 2.024(6) 1_455 ?
Cu4 O3 1.954(5) . ?
Cu4 N8 1.956(6) . ?
Cu2 O1 1.901(5) . ?
Cu2 N5 1.989(6) . ?
Cu2 N6 2.005(6) . ?
Cu2 N4 2.000(6) . ?
Cu1 O2 2.195(5) . ?
Cu1 O1 1.906(6) . ?
Cu1 N3 2.027(6) . ?
Cu1 N1 2.057(6) . ?
Cu1 N2 1.976(7) . ?
Cr O27 1.963(5) . ?
Cr O16 1.973(5) . ?
Cr O22 1.971(5) . ?
Cr O26 1.961(5) . ?
Cr O14 1.970(5) . ?
Cr O25 1.978(5) . ?
O27 H27 0.9800 . ?
O16 H16 0.9800 . ?
O22 H22 0.9800 . ?
O26 H26 0.9800 . ?
O14 H14 0.9800 . ?
O25 H25 0.9800 . ?
O2W H2WA 0.8503 . ?
O2W H2WB 0.8499 . ?
O1W H1WA 0.8516 . ?
O1W H1WB 0.8511 . ?
O4 C2 1.244(8) . ?
N13 N7 1.344(8) . ?
N13 N12 1.293(8) . ?
O3 C8 1.261(9) . ?
N3 C7 1.404(9) . ?
N3 C8 1.293(10) . ?
N9 N8 1.346(8) . ?
N9 N10 1.305(8) . ?
N8 C7 1.335(8) . ?
N1 N12 1.340(8) . ?
N1 C1 1.342(9) . ?
N5 C3 1.349(9) . ?
N5 C6 1.342(9) . ?
N7 C1 1.336(9) . ?
N6 C2 1.310(9) . ?
N6 C1 1.384(9) . ?
N2 C11 1.331(9) . ?
N2 C10 1.329(10) . ?
N10 N4 1.328(8) . ?
N4 C7 1.331(10) . ?
N14 C11 1.308(11) . ?
N14 C12 1.353(12) . ?
N11 C6 1.332(10) . ?
N11 C5 1.316(10) . ?
C3 C2 1.522(10) . ?
C3 C4 1.365(10) . ?
C8 C10 1.503(11) . ?
O3W H3WA 0.8749 . ?
O3W H3WB 0.8743 . ?
C4 H4 0.9300 . ?
C4 C5 1.369(10) . ?
C11 H11 0.9300 . ?
C10 C9 1.367(14) . ?
C6 H6 0.9300 . ?
C5 H5 0.9300 . ?
C12 H12 0.9300 . ?
C12 C9 1.383(13) . ?
C9 H9 0.9300 . ?
O5W H5WA 0.8503 . ?
O5W H5WB 0.8509 . ?
O4W H4WA 0.8500 . ?
O4W H4WB 0.8497 . ?

loop_
_geom_torsion_atom_site_label_1
_geom_torsion_atom_site_label_2
_geom_torsion_atom_site_label_3
_geom_torsion_atom_site_label_4
_geom_torsion
_geom_torsion_site_symmetry_1
_geom_torsion_site_symmetry_2
_geom_torsion_site_symmetry_3
_geom_torsion_site_symmetry_4
_geom_torsion_publ_flag
Cu3 O4 C2 N6 -18.1(13) . . . . ?
Cu3 O4 C2 C3 164.1(5) . . . . ?
Cu3 N9 N8 Cu4 -16.5(10) 1_455 . . . ?
Cu3 N9 N8 C7 168.4(5) 1_455 . . . ?
Cu3 N9 N10 N4 -168.8(5) 1_455 . . . ?
Cu3 N7 C1 N1 174.7(5) . . . . ?
Cu3 N7 C1 N6 -2.5(12) . . . . ?
Cu4 N13 N7 Cu3 9.0(11) 1_655 . . . ?
Cu4 N13 N7 C1 -178.4(5) 1_655 . . . ?
Cu4 N13 N12 N1 178.6(5) 1_655 . . . ?
Cu4 O3 C8 N3 -11.7(14) . . . . ?
Cu4 O3 C8 C10 171.3(6) . . . . ?
Cu4 N8 C7 N3 7.5(11) . . . . ?
Cu4 N8 C7 N4 -175.9(5) . . . . ?
Cu2 N5 C3 C2 8.2(9) . . . . ?
Cu2 N5 C3 C4 -169.0(7) . . . . ?
Cu2 N5 C6 N11 167.8(7) . . . . ?
Cu2 N6 C2 O4 176.2(7) . . . . ?
Cu2 N6 C2 C3 -5.9(9) . . . . ?
Cu2 N6 C1 N1 17.9(12) . . . . ?
Cu2 N6 C1 N7 -165.2(6) . . . . ?
Cu2 N4 C7 N3 1.8(12) . . . . ?
Cu2 N4 C7 N8 -174.9(5) . . . . ?
Cu1 N3 C7 N8 -167.7(6) . . . . ?
Cu1 N3 C7 N4 16.1(11) . . . . ?
Cu1 N3 C8 O3 170.3(8) . . . . ?
Cu1 N3 C8 C10 -12.6(10) . . . . ?
Cu1 N1 N12 N13 -165.5(5) . . . . ?
Cu1 N1 C1 N7 162.4(5) . . . . ?
Cu1 N1 C1 N6 -20.2(12) . . . . ?
Cu1 N2 C11 N14 177.8(7) . . . . ?
Cu1 N2 C10 C8 7.6(10) . . . . ?
Cu1 N2 C10 C9 -176.7(8) . . . . ?
O27 Mo04 O2 Cu1 130.9(6) . . . . ?
O22 Mo06 O19 Cu3 -159.4(5) . . . 1_545 ?
O26 Mo06 O19 Cu3 -130.1(7) . . . 1_545 ?
O21 Mo06 O19 Cu3 146.5(7) . . . 1_545 ?
O25 Mo04 O2 Cu1 100.4(8) . . . . ?
O18 Mo06 O19 Cu3 -58.5(7) . . . 1_545 ?
O5 Mo04 O2 Cu1 -156.8(6) . . . . ?
O7 Mo04 O2 Cu1 49.1(6) . . . . ?
N13 N7 C1 N1 1.4(9) . . . . ?
N13 N7 C1 N6 -175.8(8) . . . . ?
O3 C8 C10 N2 -179.0(8) . . . . ?
O3 C8 C10 C9 5.4(14) . . . . ?
O6 Mo04 O2 Cu1 -53.9(6) . . . . ?
N3 C8 C10 N2 3.5(12) . . . . ?
N3 C8 C10 C9 -172.1(10) . . . . ?
N9 N8 C7 N3 -177.1(7) . . . . ?
N9 N8 C7 N4 -0.5(9) . . . . ?
N9 N10 N4 Cu2 174.6(5) . . . . ?
N9 N10 N4 C7 -2.2(8) . . . . ?
N8 N9 N10 N4 2.0(8) . . . . ?
O20 Mo06 O19 Cu3 41.7(8) . . . 1_545 ?
N5 C3 C2 O4 176.6(8) . . . . ?
N5 C3 C2 N6 -1.5(11) . . . . ?
N5 C3 C4 C5 -0.8(14) . . . . ?
N7 N13 N12 N1 1.5(9) . . . . ?
N12 N13 N7 Cu3 -174.4(5) . . . . ?
N12 N13 N7 C1 -1.8(9) . . . . ?
N12 N1 C1 N7 -0.6(9) . . . . ?
N12 N1 C1 N6 176.8(7) . . . . ?
N2 C10 C9 C12 -2.2(17) . . . . ?
N10 N9 N8 Cu4 174.2(5) . . . . ?
N10 N9 N8 C7 -0.9(8) . . . . ?
N10 N4 C7 N3 178.4(7) . . . . ?
N10 N4 C7 N8 1.6(9) . . . . ?
N14 C12 C9 C10 3.0(18) . . . . ?
C3 N5 C6 N11 -0.7(14) . . . . ?
C3 C4 C5 N11 0.1(15) . . . . ?
C7 N3 C8 O3 -4.6(15) . . . . ?
C7 N3 C8 C10 172.5(7) . . . . ?
C2 N6 C1 N1 -157.2(8) . . . . ?
C2 N6 C1 N7 19.7(13) . . . . ?
C2 C3 C4 C5 -177.6(8) . . . . ?
C8 N3 C7 N8 6.6(13) . . . . ?
C8 N3 C7 N4 -169.6(8) . . . . ?
C8 C10 C9 C12 173.1(10) . . . . ?
C1 N1 N12 N13 -0.5(9) . . . . ?
C1 N6 C2 O4 -8.3(14) . . . . ?
C1 N6 C2 C3 169.6(7) . . . . ?
C4 C3 C2 O4 -6.3(13) . . . . ?
C4 C3 C2 N6 175.5(9) . . . . ?
C11 N2 C10 C8 -175.5(8) . . . . ?
C11 N2 C10 C9 0.2(14) . . . . ?
C11 N14 C12 C9 -1.5(15) . . . . ?
C10 N2 C11 N14 1.5(14) . . . . ?
C6 N5 C3 C2 178.2(8) . . . . ?
C6 N5 C3 C4 1.0(13) . . . . ?
C6 N11 C5 C4 0.2(15) . . . . ?
C5 N11 C6 N5 0.1(15) . . . . ?
C12 N14 C11 N2 -0.8(14) . . . . ?

loop_
_smtbx_masks_void_nr
_smtbx_masks_void_average_x
_smtbx_masks_void_average_y
_smtbx_masks_void_average_z
_smtbx_masks_void_volume
_smtbx_masks_void_count_electrons
_smtbx_masks_void_content
1 0.500 1.000 0.000 205.6 62.5 ?
2 0.500 0.500 0.500 198.5 68.8 ?
3 0.310 0.550 -0.007 10.2 0.0 ?
4 0.690 0.450 0.007 10.2 0.0 ?
